data_7058741
loop_
_publ_author_name
'Belyaev, Andrey'
'Kolesnikov, Ilya'
'Melnikov, Alexei S.'
'Gurzhiy, Vladislav V.'
'Tunik, Sergey P.'
'Koshevoy, Igor O.'

_publ_section_title
;
 Solution versus solid-state dual emission of the Au(i)-alkynyl
 diphosphine complexes via modification of polyaromatic spacers
;
_journal_issue 35
_journal_name_full 'New Journal of Chemistry'
_journal_page_first 13741
_journal_paper_doi 10.1039/C9NJ03426A
_journal_volume 43
_journal_year 2019
_chemical_formula_moiety 'C50 H48 Au2 O2 P2, 4(C H2 Cl2)'
_chemical_formula_sum 'C54 H56 Au2 Cl8 O2 P2'
_chemical_formula_weight 1476.46
_space_group_crystal_system monoclinic
_space_group_IT_number 13
_space_group_name_Hall '-P 2yac'
_space_group_name_H-M_alt 'P 1 2/n 1'
_symmetry_space_group_name_Hall '-P 2yac'
_symmetry_space_group_name_H-M 'P 1 2/n 1'
_atom_sites_solution_hydrogens geom
_atom_sites_solution_primary iterative
_atom_sites_solution_secondary difmap
_audit_creation_date 2014-07-30
_audit_creation_method
;
Olex2 1.2
(compiled 2014.07.22 svn.r2960 for OlexSys, GUI svn.r4862)
;
_audit_update_record
;
2015-03-17 deposited with the CCDC.    2019-08-08 downloaded from the CCDC.
;
_cell_angle_alpha 90.00
_cell_angle_beta 97.371(5)
_cell_angle_gamma 90.00
_cell_formula_units_Z 2
_cell_length_a 14.9682(8)
_cell_length_b 9.1406(4)
_cell_length_c 20.6675(8)
_cell_measurement_reflns_used 7875
_cell_measurement_temperature 100(2)
_cell_measurement_theta_max 29.1890
_cell_measurement_theta_min 3.5760
_cell_volume 2804.3(2)
_computing_cell_refinement
;
CrysAlisPro, Agilent Technologies,
Version 1.171.36.32 (release 02-08-2013 CrysAlis171 .NET)
(compiled Aug  2 2013,16:46:58)
;
_computing_data_collection
;
CrysAlisPro, Agilent Technologies,
Version 1.171.36.32 (release 02-08-2013 CrysAlis171 .NET)
(compiled Aug  2 2013,16:46:58)
;
_computing_data_reduction
;
CrysAlisPro, Agilent Technologies,
Version 1.171.36.32 (release 02-08-2013 CrysAlis171 .NET)
(compiled Aug  2 2013,16:46:58)
;
_computing_molecular_graphics 'Olex2 (Dolomanov et al., 2009)'
_computing_publication_material 'Olex2 (Dolomanov et al., 2009)'
_computing_structure_refinement 'ShelXL (Sheldrick, 2008)'
_computing_structure_solution
;
Superflip (Palatinus & Chapuis, 2007;Palatinus & van der Lee, 2008;
Palatinus et al., 2012)
;
_diffrn_ambient_temperature 100(2)
_diffrn_detector_area_resol_mean 16.2096
_diffrn_measured_fraction_theta_full 0.999
_diffrn_measured_fraction_theta_max 0.981
_diffrn_measurement_details
;
#__ type_ start__ end____ width___ exp.time_
  1 omega  -14.00   19.00   1.0000   40.0000
omega____ theta____ kappa____ phi______ frames
    -      -18.0339  -99.0000  150.0000 33

#__ type_ start__ end____ width___ exp.time_
  2 omega  -91.00   19.00   1.0000   40.0000
omega____ theta____ kappa____ phi______ frames
    -      -18.0339    0.0000   30.0000 110

#__ type_ start__ end____ width___ exp.time_
  3 omega  -89.00  -60.00   1.0000   40.0000
omega____ theta____ kappa____ phi______ frames
    -      -18.0339 -178.0000 -150.0000 29

#__ type_ start__ end____ width___ exp.time_
  4 omega  -95.00  -39.00   1.0000   40.0000
omega____ theta____ kappa____ phi______ frames
    -      -18.0339  178.0000   30.0000 56

#__ type_ start__ end____ width___ exp.time_
  5 omega  -35.00   52.00   1.0000   40.0000
omega____ theta____ kappa____ phi______ frames
    -      -18.0339   77.0000   30.0000 87

#__ type_ start__ end____ width___ exp.time_
  6 omega   13.00   82.00   1.0000   40.0000
omega____ theta____ kappa____ phi______ frames
    -       18.9714   38.0000 -150.0000 69
;
_diffrn_measurement_device_type 'Xcalibur, Eos'
_diffrn_measurement_method '\w scans'
_diffrn_orient_matrix_UB_11 0.0306935000
_diffrn_orient_matrix_UB_12 -0.0117130000
_diffrn_orient_matrix_UB_13 0.0286293000
_diffrn_orient_matrix_UB_21 0.0359147000
_diffrn_orient_matrix_UB_22 0.0251241000
_diffrn_orient_matrix_UB_23 -0.0164023000
_diffrn_orient_matrix_UB_31 -0.0074475000
_diffrn_orient_matrix_UB_32 0.0725051000
_diffrn_orient_matrix_UB_33 0.0102972000
_diffrn_radiation_monochromator graphite
_diffrn_radiation_type MoK\a
_diffrn_radiation_wavelength 0.71073
_diffrn_reflns_av_R_equivalents 0.0483
_diffrn_reflns_av_unetI/netI 0.0451
_diffrn_reflns_limit_h_max 18
_diffrn_reflns_limit_h_min -19
_diffrn_reflns_limit_k_max 11
_diffrn_reflns_limit_k_min -11
_diffrn_reflns_limit_l_max 26
_diffrn_reflns_limit_l_min -24
_diffrn_reflns_number 20807
_diffrn_reflns_theta_full 26.00
_diffrn_reflns_theta_max 27.50
_diffrn_reflns_theta_min 2.74
_diffrn_source 'Enhance (Mo) X-ray Source'
_exptl_absorpt_coefficient_mu 5.703
_exptl_absorpt_correction_T_max 1.00000
_exptl_absorpt_correction_T_min 0.57267
_exptl_absorpt_correction_type multi-scan
_exptl_absorpt_process_details
;
CrysAlisPro, Agilent Technologies,
Version 1.171.36.32 (release 02-08-2013 CrysAlis171 .NET)
(compiled Aug  2 2013,16:46:58)
Empirical absorption correction using spherical harmonics,
 implemented in SCALE3 ABSPACK scaling algorithm.
;
_exptl_crystal_colour 'translucent colorless'
_exptl_crystal_density_diffrn 1.749
_exptl_crystal_density_method 'not measured'
_exptl_crystal_description lamina
_exptl_crystal_F_000 1440
_exptl_crystal_size_max 0.21
_exptl_crystal_size_mid 0.17
_exptl_crystal_size_min 0.09
_refine_diff_density_max 1.030
_refine_diff_density_min -1.183
_refine_diff_density_rms 0.143
_refine_ls_extinction_method none
_refine_ls_goodness_of_fit_ref 1.065
_refine_ls_hydrogen_treatment constr
_refine_ls_matrix_type full
_refine_ls_number_parameters 335
_refine_ls_number_reflns 6316
_refine_ls_number_restraints 0
_refine_ls_restrained_S_all 1.065
_refine_ls_R_factor_all 0.0373
_refine_ls_R_factor_gt 0.0299
_refine_ls_shift/su_max 0.004
_refine_ls_shift/su_mean 0.000
_refine_ls_structure_factor_coef Fsqd
_refine_ls_weighting_details 'calc w=1/[\s^2^(Fo^2^)+(0.0353P)^2^+0.1249P] where P=(Fo^2^+2Fc^2^)/3'
_refine_ls_weighting_scheme calc
_refine_ls_wR_factor_gt 0.0694
_refine_ls_wR_factor_ref 0.0742
_reflns_number_gt 5544
_reflns_number_total 6316
_reflns_threshold_expression >2sigma(I)
_cod_data_source_file c9nj03426a2.cif
_cod_data_source_block Complex_9
_cod_depositor_comments 'Adding full bibliography for 7058741--7058748.cif.'
_cod_database_code 7058741
_chemical_oxdiff_formula 'C40 H48 Au2 O2 P2'
_reflns_odcompleteness_completeness 99.82
_reflns_odcompleteness_iscentric 1
_reflns_odcompleteness_theta 26.32
_olex2_refinement_description
;
1. Fixed Uiso
 At 1.2 times of:
  All C(H) groups, All C(H,H) groups
 At 1.5 times of:
  All O(H) groups
2. Others
 Fixed Sof: Cl3(0.5) Cl4(0.5) C5(0.5) H5A(0.5) H5B(0.5) C7(0.5) H7A(0.5)
 H7B(0.5) Cl6(0.5) Cl5(0.5)
3.a Secondary CH2 refined with riding coordinates:
 C12(H12A,H12B), C15(H15A,H15B), C1C(H1CA,H1CB), C1D(H1DA,H1DB), C1E(H1EA,
 H1EB), C1F(H1FA,H1FB), C5(H5A,H5B), C7(H7A,H7B)
3.b Aromatic/amide H refined with riding coordinates:
 C9(H9), C3(H3), C6(H6), C8(H8), C14(H14), C16(H16), C17(H17), C19(H19),
 C20(H20), C21(H21), C22(H22), C23(H23), C4(H4)
3.c Idealised tetrahedral OH refined as rotating group:
 O5(H5)
;
_olex2_submission_special_instructions 'No special instructions were received'

loop_
_space_group_symop_id
_space_group_symop_operation_xyz
1 'x, y, z'
2 '-x+1/2, y, -z+1/2'
3 '-x, -y, -z'
4 'x-1/2, -y, z-1/2'

loop_
_atom_site_label
_atom_site_type_symbol
_atom_site_fract_x
_atom_site_fract_y
_atom_site_fract_z
_atom_site_U_iso_or_equiv
_atom_site_adp_type
_atom_site_occupancy
_atom_site_calc_flag
_atom_site_disorder_assembly
_atom_site_disorder_group
_atom_site_refinement_flags_posn
Au1 Au 0.218956(10) 0.693284(13) 0.534724(6) 0.02023(6) Uani 1 d . . .
P1 P 0.31547(6) 0.56208(9) 0.60684(4) 0.01572(18) Uani 1 d . . .
O1 O 0.0360(2) 1.1523(3) 0.44655(14) 0.0317(7) Uani 1 d . . .
H5 H -0.0070 1.1391 0.4667 0.048 Uiso 1 calc . . GR
C1 C 0.2816(2) 0.5646(3) 0.68851(16) 0.0155(7) Uani 1 d . . .
C2 C 0.2665(3) 0.7032(3) 0.71920(17) 0.0180(8) Uani 1 d . . .
C3 C 0.2842(3) 0.8386(4) 0.69047(18) 0.0243(8) Uani 1 d . . .
H21 H 0.3079 0.8402 0.6510 0.029 Uiso 1 calc . . R
C4 C 0.2668(3) 0.9679(4) 0.72026(17) 0.0315(10) Uani 1 d . . .
H23 H 0.2775 1.0563 0.7003 0.038 Uiso 1 calc . . R
C5 C 0.2658(2) 0.4376(3) 0.71912(15) 0.0150(7) Uani 1 d . . .
H14 H 0.2758 0.3490 0.6992 0.018 Uiso 1 calc . . R
C6 C 0.4309(3) 0.6279(4) 0.61691(17) 0.0217(8) Uani 1 d . . .
C7 C 0.4685(3) 0.6693(5) 0.5610(2) 0.0362(10) Uani 1 d . . .
H19 H 0.4337 0.6661 0.5204 0.043 Uiso 1 calc . . R
C8 C 0.5562(4) 0.7143(6) 0.5659(2) 0.0562(16) Uani 1 d . . .
H22 H 0.5812 0.7403 0.5286 0.067 Uiso 1 calc . . R
C9 C 0.6084(4) 0.7213(6) 0.6270(3) 0.0578(16) Uani 1 d . . .
H4 H 0.6680 0.7527 0.6303 0.069 Uiso 1 calc . . R
C10 C 0.5725(3) 0.6824(5) 0.6816(2) 0.0488(14) Uani 1 d . . .
H6 H 0.6074 0.6874 0.7221 0.059 Uiso 1 calc . . R
C11 C 0.4835(3) 0.6350(5) 0.67708(19) 0.0313(9) Uani 1 d . . .
H3 H 0.4593 0.6080 0.7146 0.038 Uiso 1 calc . . R
C12 C 0.3220(2) 0.3695(4) 0.58683(16) 0.0150(7) Uani 1 d . . .
C13 C 0.2504(3) 0.3057(4) 0.54661(18) 0.0205(8) Uani 1 d . . .
H9 H 0.2013 0.3625 0.5298 0.025 Uiso 1 calc . . R
C14 C 0.2522(3) 0.1591(4) 0.53188(18) 0.0261(8) Uani 1 d . . .
H16 H 0.2038 0.1167 0.5058 0.031 Uiso 1 calc . . R
C15 C 0.3253(3) 0.0749(4) 0.55556(17) 0.0228(8) Uani 1 d . . .
H20 H 0.3267 -0.0237 0.5446 0.027 Uiso 1 calc . . R
C16 C 0.3968(3) 0.1358(4) 0.59562(18) 0.0234(8) Uani 1 d . . .
H8 H 0.4457 0.0780 0.6121 0.028 Uiso 1 calc . . R
C17 C 0.3955(2) 0.2827(4) 0.61110(17) 0.0194(7) Uani 1 d . . .
H17 H 0.4436 0.3240 0.6378 0.023 Uiso 1 calc . . R
C18 C 0.1363(3) 0.8202(4) 0.47420(19) 0.0270(9) Uani 1 d . . .
C19 C 0.0931(3) 0.9101(4) 0.44181(18) 0.0284(9) Uani 1 d . . .
C20 C 0.0440(3) 1.0303(4) 0.4033(2) 0.0369(11) Uani 1 d . . .
C21 C 0.0972(4) 1.0859(4) 0.3511(2) 0.0439(13) Uani 1 d . . .
H12A H 0.1572 1.1129 0.3709 0.053 Uiso 1 calc . . R
H12B H 0.0684 1.1729 0.3314 0.053 Uiso 1 calc . . R
C22 C 0.1045(5) 0.9717(5) 0.2984(2) 0.068(2) Uani 1 d . . .
H1DA H 0.1367 1.0128 0.2648 0.081 Uiso 1 calc . . R
H1DB H 0.1384 0.8881 0.3172 0.081 Uiso 1 calc . . R
C23 C 0.0117(6) 0.9222(6) 0.2682(3) 0.093(3) Uani 1 d . . .
H1FA H -0.0200 1.0039 0.2458 0.111 Uiso 1 calc . . R
H1FB H 0.0178 0.8462 0.2363 0.111 Uiso 1 calc . . R
C24 C -0.0418(5) 0.8648(5) 0.3195(3) 0.080(3) Uani 1 d . . .
H1EA H -0.0129 0.7777 0.3392 0.096 Uiso 1 calc . . R
H1EB H -0.1017 0.8378 0.2993 0.096 Uiso 1 calc . . R
C25 C -0.0494(4) 0.9799(5) 0.3727(3) 0.0564(17) Uani 1 d . . .
H1CA H -0.0834 1.0632 0.3538 0.068 Uiso 1 calc . . R
H1CB H -0.0816 0.9385 0.4062 0.068 Uiso 1 calc . . R
Cl3A Cl 0.6345(3) 0.1240(4) 0.5988(3) 0.0508(9) Uani 0.50 d A 1 .
Cl4A Cl 0.67999(19) 0.3226(2) 0.70771(11) 0.0466(6) Uani 0.50 d A 1 .
C27A C 0.6821(7) 0.2921(11) 0.6231(5) 0.031(2) Uani 0.50 d A 1 .
H5A H 0.6491 0.3696 0.5984 0.037 Uiso 0.50 calc A 1 R
H5B H 0.7439 0.2949 0.6137 0.037 Uiso 0.50 calc A 1 R
Cl3B Cl 0.6456(3) 0.0599(3) 0.6015(2) 0.0482(9) Uani 0.50 d B 2 .
Cl4B Cl 0.63581(17) 0.3723(3) 0.62625(16) 0.0554(7) Uani 0.50 d B 2 .
C27B C 0.7034(6) 0.2145(11) 0.6336(5) 0.030(2) Uani 0.50 d B 2 .
H7A H 0.7556 0.2301 0.6111 0.037 Uiso 0.50 calc B 2 R
H7B H 0.7247 0.1977 0.6794 0.037 Uiso 0.50 calc B 2 R
Cl1 Cl 0.86961(10) 0.50469(14) 0.64841(9) 0.0691(5) Uani 1 d . . .
Cl2 Cl 1.06039(8) 0.53312(13) 0.63876(6) 0.0483(3) Uani 1 d . . .
C26 C 0.9520(3) 0.5184(4) 0.5952(2) 0.0332(10) Uani 1 d . . .
H15A H 0.9492 0.4326 0.5674 0.040 Uiso 1 calc . . R
H15B H 0.9398 0.6036 0.5675 0.040 Uiso 1 calc . . R

loop_
_atom_site_aniso_label
_atom_site_aniso_U_11
_atom_site_aniso_U_22
_atom_site_aniso_U_33
_atom_site_aniso_U_23
_atom_site_aniso_U_13
_atom_site_aniso_U_12
Au1 0.03125(10) 0.01497(9) 0.01279(8) 0.00142(5) -0.00362(6) -0.00036(5)
P1 0.0211(5) 0.0149(4) 0.0108(4) 0.0003(3) 0.0009(3) -0.0018(3)
O1 0.0360(18) 0.0234(13) 0.0331(17) 0.0047(12) -0.0059(13) -0.0042(12)
C1 0.0171(17) 0.0171(16) 0.0117(15) 0.0004(13) 0.0000(13) 0.0018(13)
C2 0.0247(19) 0.0131(16) 0.0149(17) 0.0001(12) -0.0030(15) -0.0017(13)
C3 0.041(2) 0.0191(17) 0.0113(16) 0.0005(14) -0.0005(16) -0.0048(16)
C4 0.065(3) 0.0101(16) 0.0174(18) 0.0052(14) -0.0017(19) -0.0003(17)
C5 0.0184(17) 0.0126(15) 0.0143(16) -0.0009(12) 0.0039(13) 0.0013(13)
C6 0.029(2) 0.0204(18) 0.0164(17) -0.0022(14) 0.0050(15) -0.0093(15)
C7 0.039(3) 0.050(3) 0.020(2) 0.0041(18) 0.0047(19) -0.016(2)
C8 0.060(4) 0.081(4) 0.031(3) 0.008(2) 0.017(2) -0.041(3)
C9 0.041(3) 0.086(4) 0.048(3) -0.004(3) 0.013(2) -0.046(3)
C10 0.038(3) 0.073(4) 0.034(3) -0.006(2) -0.001(2) -0.032(2)
C11 0.030(2) 0.045(2) 0.0189(19) -0.0007(18) 0.0007(16) -0.0171(19)
C12 0.0172(18) 0.0157(16) 0.0125(15) -0.0012(13) 0.0036(13) -0.0014(13)
C13 0.0171(18) 0.0228(19) 0.0208(18) -0.0047(14) -0.0010(15) 0.0000(14)
C14 0.026(2) 0.029(2) 0.0221(19) -0.0056(16) -0.0015(16) -0.0093(17)
C15 0.039(2) 0.0135(17) 0.0172(17) -0.0049(14) 0.0066(16) -0.0015(15)
C16 0.026(2) 0.0226(19) 0.0228(19) 0.0041(15) 0.0064(16) 0.0069(15)
C17 0.0185(19) 0.0233(18) 0.0151(17) 0.0021(14) -0.0028(14) -0.0021(14)
C18 0.041(3) 0.0169(18) 0.0202(19) -0.0006(14) -0.0055(18) -0.0074(16)
C19 0.041(2) 0.0178(18) 0.0213(19) 0.0022(15) -0.0152(17) -0.0080(17)
C20 0.054(3) 0.0183(19) 0.031(2) 0.0050(17) -0.022(2) -0.0057(18)
C21 0.081(4) 0.021(2) 0.025(2) 0.0045(17) -0.010(2) 0.000(2)
C22 0.136(6) 0.034(3) 0.026(2) 0.000(2) -0.017(3) 0.017(3)
C23 0.178(8) 0.034(3) 0.045(3) -0.005(3) -0.065(4) 0.014(4)
C24 0.112(5) 0.029(3) 0.076(4) 0.007(3) -0.076(4) -0.013(3)
C25 0.065(4) 0.028(2) 0.063(3) 0.018(2) -0.045(3) -0.014(2)
Cl3A 0.0359(18) 0.048(2) 0.070(2) -0.010(2) 0.0096(14) -0.0139(19)
Cl4A 0.0704(18) 0.0433(13) 0.0288(11) 0.0062(9) 0.0168(11) 0.0154(11)
C27A 0.039(6) 0.028(5) 0.029(5) -0.007(4) 0.016(4) 0.001(5)
Cl3B 0.0441(18) 0.042(2) 0.0619(19) -0.021(2) 0.0189(14) -0.0090(18)
Cl4B 0.0306(13) 0.0355(13) 0.100(2) -0.0071(14) 0.0092(13) 0.0045(10)
C27B 0.028(5) 0.031(5) 0.031(5) -0.008(4) 0.001(4) 0.005(4)
Cl1 0.0555(8) 0.0409(7) 0.1207(13) -0.0207(8) 0.0484(9) -0.0147(6)
Cl2 0.0328(6) 0.0487(7) 0.0587(8) 0.0155(6) -0.0127(6) -0.0108(5)
C26 0.030(2) 0.022(2) 0.044(3) -0.0010(18) -0.0078(19) -0.0047(16)

loop_
_atom_type_symbol
_atom_type_description
_atom_type_scat_dispersion_real
_atom_type_scat_dispersion_imag
_atom_type_scat_source
C C 0.0033 0.0016 'International Tables Vol C Tables 4.2.6.8 and 6.1.1.4'
H H 0.0000 0.0000 'International Tables Vol C Tables 4.2.6.8 and 6.1.1.4'
O O 0.0106 0.0060 'International Tables Vol C Tables 4.2.6.8 and 6.1.1.4'
P P 0.1023 0.0942 'International Tables Vol C Tables 4.2.6.8 and 6.1.1.4'
Au Au -2.0133 8.8022 'International Tables Vol C Tables 4.2.6.8 and 6.1.1.4'
Cl Cl 0.1484 0.1585 'International Tables Vol C Tables 4.2.6.8 and 6.1.1.4'

loop_
_geom_angle_atom_site_label_1
_geom_angle_atom_site_label_2
_geom_angle_atom_site_label_3
_geom_angle
_geom_angle_site_symmetry_1
_geom_angle_site_symmetry_3
C18 Au1 P1 176.47(10) . .
C1 P1 Au1 111.74(11) . .
C6 P1 Au1 114.49(12) . .
C6 P1 C1 105.25(16) . .
C12 P1 Au1 114.20(11) . .
C12 P1 C1 104.65(15) . .
C12 P1 C6 105.61(16) . .
C2 C1 P1 119.6(2) . .
C5 C1 P1 120.4(2) . .
C5 C1 C2 119.9(3) . .
C2 C2 C1 118.9(2) 2_556 .
C3 C2 C1 122.3(3) . .
C3 C2 C2 118.8(2) . 2_556
C4 C3 C2 120.6(4) . .
C3 C4 C4 120.6(2) . 2_556
C1 C5 C5 121.2(2) . 2_556
C7 C6 P1 118.2(3) . .
C11 C6 P1 122.8(3) . .
C11 C6 C7 119.0(4) . .
C8 C7 C6 120.3(4) . .
C7 C8 C9 120.0(4) . .
C10 C9 C8 120.2(5) . .
C9 C10 C11 120.3(4) . .
C6 C11 C10 120.2(4) . .
C13 C12 P1 118.7(3) . .
C17 C12 P1 122.2(3) . .
C17 C12 C13 119.0(3) . .
C14 C13 C12 120.2(3) . .
C13 C14 C15 120.2(3) . .
C14 C15 C16 120.5(3) . .
C17 C16 C15 119.8(3) . .
C16 C17 C12 120.3(3) . .
C19 C18 Au1 171.8(3) . .
C18 C19 C20 176.0(4) . .
O1 C20 C19 108.2(3) . .
O1 C20 C21 106.0(3) . .
O1 C20 C25 110.2(4) . .
C19 C20 C21 111.1(4) . .
C19 C20 C25 111.1(3) . .
C21 C20 C25 110.2(4) . .
C20 C21 C22 111.9(4) . .
C23 C22 C21 110.7(5) . .
C24 C23 C22 110.9(4) . .
C23 C24 C25 111.1(4) . .
C20 C25 C24 110.8(5) . .
Cl3A C27A Cl4A 111.4(6) . .
Cl3B C27B Cl4B 112.4(5) . .
Cl2 C26 Cl1 111.1(2) . .

loop_
_geom_bond_atom_site_label_1
_geom_bond_atom_site_label_2
_geom_bond_distance
_geom_bond_site_symmetry_2
Au1 P1 2.2791(8) .
Au1 C18 2.011(4) .
P1 C1 1.824(3) .
P1 C6 1.815(4) .
P1 C12 1.814(3) .
O1 C20 1.444(5) .
C2 C1 1.448(4) .
C2 C2 1.423(7) 2_556
C2 C3 1.412(5) .
C3 C4 1.373(5) .
C4 C4 1.386(8) 2_556
C5 C1 1.357(5) .
C5 C5 1.417(6) 2_556
C7 C6 1.401(5) .
C7 C8 1.367(7) .
C8 C9 1.400(7) .
C10 C9 1.358(7) .
C11 C6 1.386(5) .
C11 C10 1.392(6) .
C13 C12 1.398(5) .
C13 C14 1.375(5) .
C14 C15 1.376(5) .
C16 C15 1.384(5) .
C16 C17 1.381(5) .
C17 C12 1.395(5) .
C18 C19 1.196(5) .
C20 C19 1.494(5) .
C20 C21 1.509(7) .
C20 C25 1.530(6) .
C21 C22 1.524(6) .
C22 C23 1.517(8) .
C24 C23 1.504(10) .
C25 C24 1.536(8) .
Cl4A C27A 1.775(9) .
C27A Cl3A 1.741(10) .
Cl4B C27B 1.757(10) .
C27B Cl3B 1.743(10) .
Cl1 C26 1.759(5) .
Cl2 C26 1.756(4) .

loop_
_geom_torsion_atom_site_label_1
_geom_torsion_atom_site_label_2
_geom_torsion_atom_site_label_3
_geom_torsion_atom_site_label_4
_geom_torsion
_geom_torsion_site_symmetry_1
_geom_torsion_site_symmetry_4
Au1 P1 C1 C2 -53.7(3) . .
Au1 P1 C1 C5 122.7(3) . .
Au1 P1 C6 C7 -42.8(4) . .
Au1 P1 C6 C11 139.0(3) . .
Au1 P1 C12 C13 -22.3(3) . .
Au1 P1 C12 C17 158.8(3) . .
Au1 C18 C19 C20 9(9) . .
P1 Au1 C18 C19 13(5) . .
O1 C20 C19 C18 -47(7) . .
O1 C20 C21 C22 -175.3(4) . .
O1 C20 C25 C24 172.1(4) . .
C1 P1 C6 C7 -165.8(3) . .
C1 P1 C6 C11 15.9(4) . .
C1 P1 C12 C13 100.2(3) . .
C1 P1 C12 C17 -78.7(3) . .
C1 C2 C3 C4 178.2(4) . .
C2 C2 C1 P1 175.3(4) 2_556 .
C2 C2 C1 C5 -1.1(6) 2_556 .
C2 C2 C3 C4 -2.4(7) 2_556 .
C2 C3 C4 C4 1.4(8) . 2_556
C3 C2 C1 P1 -5.4(5) . .
C3 C2 C1 C5 178.2(3) . .
C5 C5 C1 P1 -176.2(3) 2_556 .
C5 C5 C1 C2 0.2(6) 2_556 .
C6 P1 C1 C2 71.2(3) . .
C6 P1 C1 C5 -112.4(3) . .
C6 P1 C12 C13 -148.9(3) . .
C6 P1 C12 C17 32.1(3) . .
C6 C7 C8 C9 -0.9(8) . .
C6 C11 C10 C9 -0.3(8) . .
C7 C8 C9 C10 0.5(9) . .
C8 C7 C6 P1 -177.6(4) . .
C8 C7 C6 C11 0.8(7) . .
C10 C11 C6 P1 178.1(4) . .
C10 C11 C6 C7 -0.1(6) . .
C11 C10 C9 C8 0.2(9) . .
C12 P1 C1 C2 -177.7(3) . .
C12 P1 C1 C5 -1.3(3) . .
C12 P1 C6 C7 83.8(3) . .
C12 P1 C6 C11 -94.5(4) . .
C12 C13 C14 C15 -1.3(6) . .
C13 C14 C15 C16 1.5(6) . .
C14 C13 C12 P1 -178.3(3) . .
C14 C13 C12 C17 0.6(5) . .
C15 C16 C17 C12 0.4(5) . .
C16 C17 C12 P1 178.7(3) . .
C16 C17 C12 C13 -0.2(5) . .
C17 C16 C15 C14 -1.0(6) . .
C18 Au1 P1 C1 66(2) . .
C18 Au1 P1 C6 -54(2) . .
C18 Au1 P1 C12 -176(2) . .
C19 C20 C21 C22 67.4(5) . .
C19 C20 C25 C24 -68.0(5) . .
C20 C21 C22 C23 56.6(5) . .
C20 C25 C24 C23 -56.4(5) . .
C21 C20 C19 C18 69(7) . .
C21 C20 C25 C24 55.5(5) . .
C21 C22 C23 C24 -56.3(6) . .
C25 C20 C19 C18 -168(7) . .
C25 C20 C21 C22 -56.1(5) . .
C25 C24 C23 C22 56.6(6) . .
